data_7023270
loop_
_publ_author_name
'Weber, Lothar'
'Kahlert, Jan'
'Brockhinke, Regina'
'B\"ohling, Lena'
'Halama, Johannes'
'Brockhinke, Andreas'
'Stammler, Hans-Georg'
'Neumann, Beate'
'Nervi, Carlo'
'Harder, Rachel A.'
'Fox, Mark A.'

_publ_section_title
;
 C,C'-bis(benzodiazaborolyl)dicarba-closo-dodecaboranes: synthesis,
 structures, photophysics and electrochemistry.
;
_journal_issue 30
_journal_name_full 'Dalton transactions (Cambridge, England : 2003)'
_journal_page_first 10982
_journal_page_last 10996
_journal_paper_doi 10.1039/c3dt51125a
_journal_volume 42
_journal_year 2013
_chemical_formula_moiety '3(C38 H38 B12 N4), 4(C H2 Cl2)'
_chemical_formula_sum 'C118 H122 B36 Cl8 N12'
_chemical_formula_weight 2381.04
_chemical_name_systematic
; 
 ? 
;
_space_group_IT_number 15
_symmetry_cell_setting monoclinic
_symmetry_space_group_name_Hall '-C 2yc'
_symmetry_space_group_name_H-M 'C 1 2/c 1'
_atom_sites_solution_hydrogens geom
_atom_sites_solution_primary direct
_atom_sites_solution_secondary difmap
_audit_creation_method SHELXL-97
_cell_angle_alpha 90.00
_cell_angle_beta 130.554(3)
_cell_angle_gamma 90.00
_cell_formula_units_Z 4
_cell_length_a 29.3487(16)
_cell_length_b 24.8869(12)
_cell_length_c 22.5365(11)
_cell_measurement_reflns_used 9475
_cell_measurement_temperature 100(2)
_cell_measurement_theta_max 26.954
_cell_measurement_theta_min 2.314
_cell_volume 12506.7(12)
_computing_cell_refinement 'APEX2 v2009.11-0 (Bruker AXS, 2009)'
_computing_data_collection 'APEX2 v2009.11-0 (Bruker AXS, 2009)'
_computing_data_reduction 'SAINT (Bruker AXS, 2009)'
_computing_molecular_graphics 'DIAMOND 2.1 (Crystal Impact, 2001)'
_computing_publication_material 'SHELXL-97 (Sheldrick, 2008)'
_computing_structure_refinement 'SHELXL-97 (Sheldrick, 2008)'
_computing_structure_solution 'SHELXS-97 (Sheldrick, 2008)'
_diffrn_ambient_temperature 100(2)
_diffrn_measured_fraction_theta_full 0.998
_diffrn_measured_fraction_theta_max 0.998
_diffrn_measurement_device 'Bruker KAPPA APEX II   '
_diffrn_measurement_device_type 'four three circle diffractometer'
_diffrn_measurement_method CCD
_diffrn_radiation_monochromator 'graphite monochromator  '
_diffrn_radiation_source 'fine focus sealed tube  '
_diffrn_radiation_type MoK\a
_diffrn_radiation_wavelength 0.71073
_diffrn_reflns_av_R_equivalents 0.0341
_diffrn_reflns_av_sigmaI/netI 0.0169
_diffrn_reflns_limit_h_max 38
_diffrn_reflns_limit_h_min -38
_diffrn_reflns_limit_k_max 32
_diffrn_reflns_limit_k_min -32
_diffrn_reflns_limit_l_max 29
_diffrn_reflns_limit_l_min -29
_diffrn_reflns_number 180817
_diffrn_reflns_theta_full 27.50
_diffrn_reflns_theta_max 27.50
_diffrn_reflns_theta_min 2.75
_exptl_absorpt_coefficient_mu 0.234
_exptl_absorpt_correction_T_max 0.9568
_exptl_absorpt_correction_T_min 0.9222
_exptl_absorpt_correction_type multi-scan
_exptl_absorpt_process_details 'SADABS 2008/1 (Bruker AXS, 2008)'
_exptl_crystal_colour colourless
_exptl_crystal_density_diffrn 1.265
_exptl_crystal_density_method 'not measured'
_exptl_crystal_description octahedron
_exptl_crystal_F_000 4920
_exptl_crystal_size_max 0.35
_exptl_crystal_size_mid 0.30
_exptl_crystal_size_min 0.19
_refine_diff_density_max 1.175
_refine_diff_density_min -0.741
_refine_diff_density_rms 0.077
_refine_ls_extinction_method none
_refine_ls_goodness_of_fit_ref 1.063
_refine_ls_hydrogen_treatment constr
_refine_ls_matrix_type full
_refine_ls_number_parameters 817
_refine_ls_number_reflns 14347
_refine_ls_number_restraints 8
_refine_ls_restrained_S_all 1.064
_refine_ls_R_factor_all 0.0837
_refine_ls_R_factor_gt 0.0703
_refine_ls_shift/su_max 0.003
_refine_ls_shift/su_mean 0.000
_refine_ls_structure_factor_coef Fsqd
_refine_ls_weighting_details 'calc w=1/[\s^2^(Fo^2^)+(0.1288P)^2^+20.3583P] where P=(Fo^2^+2Fc^2^)/3'
_refine_ls_weighting_scheme calc
_refine_ls_wR_factor_gt 0.1976
_refine_ls_wR_factor_ref 0.2173
_reflns_number_gt 12351
_reflns_number_total 14347
_reflns_threshold_expression >2sigma(I)
_cod_data_source_file c3dt51125a.txt
_cod_data_source_block compound21
_cod_original_cell_volume 12506.7(11)
_cod_original_sg_symbol_H-M 'C 2/c'
_cod_database_code 7023270

loop_
_symmetry_equiv_pos_as_xyz
'x, y, z'
'-x, y, -z+1/2'
'x+1/2, y+1/2, z'
'-x+1/2, y+1/2, -z+1/2'
'-x, -y, -z'
'x, -y, z-1/2'
'-x+1/2, -y+1/2, -z'
'x+1/2, -y+1/2, z-1/2'

loop_
_atom_site_label
_atom_site_type_symbol
_atom_site_fract_x
_atom_site_fract_y
_atom_site_fract_z
_atom_site_U_iso_or_equiv
_atom_site_adp_type
_atom_site_occupancy
_atom_site_symmetry_multiplicity
_atom_site_calc_flag
_atom_site_refinement_flags
_atom_site_disorder_assembly
_atom_site_disorder_group
N1 N 0.69136(12) 0.46609(10) 0.57758(15) 0.0264(5) Uani 1 1 d . . .
N2 N 0.78900(12) 0.49435(10) 0.65781(15) 0.0278(5) Uani 1 1 d . . .
N3 N 0.61761(13) 0.76173(10) 0.65672(15) 0.0277(5) Uani 1 1 d . . .
N4 N 0.63508(12) 0.78836(9) 0.57591(15) 0.0248(5) Uani 1 1 d . . .
B1 B 0.72908(16) 0.51124(13) 0.6223(2) 0.0256(7) Uani 1 1 d . . .
B2 B 0.64256(16) 0.74417(13) 0.62254(19) 0.0250(6) Uani 1 1 d . . .
B3 B 0.65650(17) 0.57629(14) 0.6372(2) 0.0297(7) Uani 1 1 d . . .
H3 H 0.6352 0.5419 0.6434 0.036 Uiso 1 1 calc R . .
B4 B 0.63924(16) 0.59030(13) 0.5471(2) 0.0277(7) Uani 1 1 d . . .
H4 H 0.6068 0.5652 0.4937 0.033 Uiso 1 1 calc R . .
B5 B 0.70362(18) 0.61817(14) 0.5686(2) 0.0297(7) Uani 1 1 d . . .
H5 H 0.7141 0.6114 0.5294 0.036 Uiso 1 1 calc R . .
B6 B 0.76046(16) 0.62119(14) 0.6706(2) 0.0320(8) Uani 1 1 d . . .
H6 H 0.8088 0.6164 0.6992 0.038 Uiso 1 1 calc R . .
B7 B 0.73181(19) 0.59462(15) 0.7135(2) 0.0342(8) Uani 1 1 d . . .
H7 H 0.7609 0.5721 0.7701 0.041 Uiso 1 1 calc R . .
B8 B 0.67375(19) 0.63738(15) 0.6878(2) 0.0325(8) Uani 1 1 d . . .
H8 H 0.6640 0.6442 0.7277 0.039 Uiso 1 1 calc R . .
B9 B 0.61639(16) 0.63473(13) 0.5849(2) 0.0288(7) Uani 1 1 d . . .
H9 H 0.5680 0.6399 0.5560 0.035 Uiso 1 1 calc R . .
B10 B 0.64576(17) 0.66030(12) 0.5427(2) 0.0265(7) Uani 1 1 d . . .
H10 H 0.6171 0.6826 0.4859 0.032 Uiso 1 1 calc R . .
B11 B 0.72020(17) 0.67898(14) 0.6187(2) 0.0300(7) Uani 1 1 d . . .
H11 H 0.7414 0.7136 0.6128 0.036 Uiso 1 1 calc R . .
B12 B 0.73733(18) 0.66534(15) 0.7082(2) 0.0349(8) Uani 1 1 d . . .
H12 H 0.7695 0.6908 0.7613 0.042 Uiso 1 1 calc R . .
C1 C 0.72667(16) 0.42458(12) 0.58451(18) 0.0303(7) Uani 1 1 d . . .
C2 C 0.78581(15) 0.44207(12) 0.63316(18) 0.0286(6) Uani 1 1 d . . .
C3 C 0.83154(17) 0.40877(14) 0.6511(2) 0.0370(8) Uani 1 1 d . . .
H3A H 0.8721 0.4203 0.6851 0.044 Uiso 1 1 calc R . .
C4 C 0.81525(19) 0.35794(16) 0.6173(2) 0.0422(8) Uani 1 1 d . . .
H4A H 0.8453 0.3344 0.6280 0.051 Uiso 1 1 calc R . .
C5 C 0.7557(2) 0.34081(15) 0.5678(2) 0.0433(9) Uani 1 1 d . . .
H5A H 0.7460 0.3060 0.5452 0.052 Uiso 1 1 calc R . .
C6 C 0.71015(19) 0.37375(12) 0.5510(2) 0.0354(7) Uani 1 1 d . . .
H6A H 0.6696 0.3620 0.5180 0.043 Uiso 1 1 calc R . .
C7 C 0.62842(15) 0.45672(11) 0.52930(19) 0.0285(6) Uani 1 1 d . . .
C8 C 0.60256(17) 0.44504(13) 0.5620(2) 0.0339(7) Uani 1 1 d . . .
H8A H 0.6264 0.4443 0.6171 0.041 Uiso 1 1 calc R . .
C9 C 0.54259(18) 0.43459(15) 0.5143(2) 0.0443(9) Uani 1 1 d . . .
H9A H 0.5243 0.4281 0.5362 0.053 Uiso 1 1 calc R . .
C10 C 0.50798(17) 0.43334(15) 0.4335(2) 0.0435(9) Uani 1 1 d . . .
H10A H 0.4665 0.4248 0.4007 0.052 Uiso 1 1 calc R . .
C11 C 0.53324(17) 0.44432(14) 0.4012(2) 0.0389(8) Uani 1 1 d . . .
H11A H 0.5093 0.4437 0.3460 0.047 Uiso 1 1 calc R . .
C12 C 0.59385(16) 0.45647(12) 0.4486(2) 0.0317(7) Uani 1 1 d . . .
H12A H 0.6115 0.4645 0.4262 0.038 Uiso 1 1 calc R . .
C13 C 0.84569(14) 0.52042(13) 0.7078(2) 0.0320(7) Uani 1 1 d . . .
C14 C 0.8686(2) 0.54364(18) 0.6762(3) 0.0484(10) Uani 1 1 d . . .
H14 H 0.8462 0.5425 0.6214 0.058 Uiso 1 1 calc R . .
C15 C 0.9242(2) 0.5685(2) 0.7245(3) 0.0593(12) Uani 1 1 d . . .
H15 H 0.9394 0.5853 0.7028 0.071 Uiso 1 1 calc R . .
C16 C 0.95759(18) 0.56869(18) 0.8049(3) 0.0572(12) Uani 1 1 d . . .
H16 H 0.9964 0.5843 0.8384 0.069 Uiso 1 1 calc R . .
C17 C 0.93358(19) 0.54565(15) 0.8363(3) 0.0526(12) Uani 1 1 d . . .
H17 H 0.9556 0.5466 0.8910 0.063 Uiso 1 1 calc R . .
C18 C 0.87824(17) 0.52179(14) 0.7876(2) 0.0402(8) Uani 1 1 d . . .
H18 H 0.8621 0.5061 0.8088 0.048 Uiso 1 1 calc R . .
C19 C 0.59695(15) 0.81438(12) 0.63270(19) 0.0296(6) Uani 1 1 d . . .
C20 C 0.60747(15) 0.83089(12) 0.58314(18) 0.0266(6) Uani 1 1 d . . .
C21 C 0.59107(16) 0.88133(13) 0.54992(19) 0.0321(7) Uani 1 1 d . . .
H21 H 0.5981 0.8924 0.5162 0.039 Uiso 1 1 calc R . .
C22 C 0.56389(17) 0.91527(13) 0.5676(2) 0.0362(8) Uani 1 1 d . . .
H22 H 0.5518 0.9502 0.5452 0.043 Uiso 1 1 calc R . .
C23 C 0.55416(17) 0.89930(15) 0.6169(2) 0.0402(8) Uani 1 1 d . . .
H23 H 0.5362 0.9238 0.6287 0.048 Uiso 1 1 calc R . .
C24 C 0.56983(16) 0.84848(14) 0.6499(2) 0.0350(7) Uani 1 1 d . . .
H24 H 0.5622 0.8375 0.6831 0.042 Uiso 1 1 calc R . .
C25 C 0.61028(18) 0.73570(13) 0.7074(2) 0.0342(7) Uani 1 1 d . . .
C26 C 0.6553(2) 0.73740(15) 0.7864(2) 0.0461(9) Uani 1 1 d . . .
H26 H 0.6923 0.7545 0.8087 0.055 Uiso 1 1 calc R . .
C27 C 0.6461(3) 0.71325(17) 0.8346(3) 0.0537(11) Uani 1 1 d . . .
H27 H 0.6767 0.7147 0.8898 0.064 Uiso 1 1 calc R . .
C28 C 0.5942(3) 0.68825(19) 0.8027(3) 0.0599(13) Uani 1 1 d . . .
H28 H 0.5886 0.6720 0.8358 0.072 Uiso 1 1 calc R . .
C29 C 0.5490(2) 0.6858(2) 0.7234(3) 0.0593(12) Uani 1 1 d . . .
H29 H 0.5126 0.6676 0.7015 0.071 Uiso 1 1 calc R . .
C30 C 0.55699(19) 0.70997(17) 0.6753(3) 0.0440(9) Uani 1 1 d . . .
H30 H 0.5258 0.7089 0.6202 0.053 Uiso 1 1 calc R . .
C31 C 0.64947(14) 0.79699(11) 0.52633(18) 0.0244(6) Uani 1 1 d . . .
C32 C 0.60488(16) 0.79319(12) 0.44644(19) 0.0292(6) Uani 1 1 d . . .
H32 H 0.5653 0.7833 0.4242 0.035 Uiso 1 1 calc R . .
C33 C 0.61820(18) 0.80391(14) 0.3986(2) 0.0380(8) Uani 1 1 d . . .
H33 H 0.5875 0.8014 0.3435 0.046 Uiso 1 1 calc R . .
C34 C 0.6753(2) 0.81815(15) 0.4303(2) 0.0409(8) Uani 1 1 d . . .
H34 H 0.6843 0.8249 0.3974 0.049 Uiso 1 1 calc R . .
C35 C 0.71987(18) 0.82261(15) 0.5107(2) 0.0387(8) Uani 1 1 d . . .
H35 H 0.7595 0.8323 0.5330 0.046 Uiso 1 1 calc R . .
C36 C 0.70652(16) 0.81286(13) 0.5591(2) 0.0325(7) Uani 1 1 d . . .
H36 H 0.7365 0.8171 0.6140 0.039 Uiso 1 1 calc R . .
C37 C 0.70908(13) 0.56907(11) 0.62681(16) 0.0221(5) Uani 1 1 d . . .
C38 C 0.66703(14) 0.68592(11) 0.62827(17) 0.0232(6) Uani 1 1 d . . .
N5A N 0.37754(10) 0.66458(9) 0.28104(14) 0.0206(5) Uani 1 1 d . . .
N6A N 0.34680(11) 0.58457(10) 0.21607(14) 0.0216(5) Uani 1 1 d . . .
B13A B 0.39173(14) 0.62540(14) 0.2488(2) 0.0210(5) Uani 1 1 d . . .
B14A B 0.48798(15) 0.68477(13) 0.2769(2) 0.0262(6) Uani 1 1 d . . .
H14A H 0.4797 0.7230 0.2948 0.031 Uiso 1 1 calc R . .
B15A B 0.43925(15) 0.66273(15) 0.1785(2) 0.0289(6) Uani 1 1 d . . .
H15A H 0.3983 0.6862 0.1313 0.035 Uiso 1 1 calc R . .
B16A B 0.43953(16) 0.59174(15) 0.1778(2) 0.0317(7) Uani 1 1 d . . .
H16A H 0.3989 0.5684 0.1296 0.038 Uiso 1 1 calc R . .
B17A B 0.48761(17) 0.56971(13) 0.2768(2) 0.0325(7) Uani 1 1 d . . .
H17A H 0.4791 0.5316 0.2945 0.039 Uiso 1 1 calc R . .
B18A B 0.51642(15) 0.62756(15) 0.33667(19) 0.0289(7) Uani 1 1 d . . .
H18A H 0.5266 0.6281 0.3939 0.035 Uiso 1 1 calc R . .
C39A C 0.32624(13) 0.64833(11) 0.26848(17) 0.0216(5) Uani 1 1 d . . .
C40A C 0.30767(13) 0.59932(11) 0.22915(17) 0.0217(5) Uani 1 1 d . . .
C41A C 0.25786(13) 0.57272(12) 0.20960(17) 0.0246(6) Uani 1 1 d . . .
H41A H 0.2452 0.5391 0.1833 0.030 Uiso 1 1 calc R . .
C42A C 0.22725(14) 0.59731(13) 0.23021(18) 0.0277(6) Uani 1 1 d . . .
H42A H 0.1932 0.5800 0.2181 0.033 Uiso 1 1 calc R . .
C43A C 0.24530(15) 0.64630(13) 0.2679(2) 0.0302(6) Uani 1 1 d . . .
H43A H 0.2231 0.6623 0.2804 0.036 Uiso 1 1 calc R . .
C44A C 0.29515(14) 0.67250(12) 0.28779(17) 0.0256(6) Uani 1 1 d . . .
H44A H 0.3076 0.7061 0.3140 0.031 Uiso 1 1 calc R . .
C45A C 0.40595(12) 0.71314(11) 0.32477(17) 0.0217(5) Uani 1 1 d . . .
C46A C 0.38504(15) 0.76211(13) 0.2878(2) 0.0356(7) Uani 1 1 d . . .
H46A H 0.3533 0.7637 0.2329 0.043 Uiso 1 1 calc R . .
C47A C 0.41018(17) 0.80886(14) 0.3304(3) 0.0526(12) Uani 1 1 d . . .
H47A H 0.3957 0.8427 0.3049 0.063 Uiso 1 1 calc R . .
C48A C 0.45642(17) 0.80658(15) 0.4102(3) 0.0476(10) Uani 1 1 d . . .
H48A H 0.4742 0.8388 0.4395 0.057 Uiso 1 1 calc R . .
C49A C 0.47660(17) 0.75753(15) 0.4471(2) 0.0368(7) Uani 1 1 d . . .
H49A H 0.5083 0.7560 0.5020 0.044 Uiso 1 1 calc R . .
C50A C 0.45108(14) 0.71018(13) 0.40462(19) 0.0286(6) Uani 1 1 d . . .
H50A H 0.4645 0.6763 0.4303 0.034 Uiso 1 1 calc R . .
C51A C 0.33519(14) 0.53480(12) 0.17741(18) 0.0251(6) Uani 1 1 d . . .
C52A C 0.36386(19) 0.48893(12) 0.2218(2) 0.0364(8) Uani 1 1 d . . .
H52A H 0.3936 0.4908 0.2771 0.044 Uiso 1 1 calc R . .
C53A C 0.3476(2) 0.44009(14) 0.1827(3) 0.0522(12) Uani 1 1 d . . .
H53A H 0.3658 0.4080 0.2121 0.063 Uiso 1 1 calc R . .
C54A C 0.3063(2) 0.43707(17) 0.1034(3) 0.0568(13) Uani 1 1 d . . .
H54A H 0.2969 0.4033 0.0780 0.068 Uiso 1 1 calc R . .
C55A C 0.2785(2) 0.48246(19) 0.0607(3) 0.0528(12) Uani 1 1 d . . .
H55A H 0.2491 0.4801 0.0054 0.063 Uiso 1 1 calc R . .
C56A C 0.29256(16) 0.53228(15) 0.0969(2) 0.0359(7) Uani 1 1 d . . .
H56A H 0.2732 0.5640 0.0668 0.043 Uiso 1 1 calc R . .
C57A C 0.44593(12) 0.62649(12) 0.24900(19) 0.0201(4) Uani 1 1 d . . .
Cl1 Cl 0.70265(15) 0.18626(17) 0.5621(2) 0.0937(10) Uani 0.50 1 d PD A .
Cl2A Cl 0.5862(3) 0.2282(4) 0.4470(8) 0.0746(19) Uani 0.25 1 d PD A 1
Cl2B Cl 0.5976(4) 0.2457(4) 0.4534(8) 0.0746(19) Uani 0.25 1 d PD A 2
C58 C 0.6481(4) 0.2230(4) 0.5461(4) 0.054(2) Uani 0.50 1 d P . .
H58A H 0.6635 0.2594 0.5680 0.065 Uiso 0.25 1 calc PR A 1
H58B H 0.6355 0.2064 0.5734 0.065 Uiso 0.25 1 calc PR A 1
H58C H 0.6662 0.2541 0.5821 0.065 Uiso 0.25 1 calc PR A 2
H58D H 0.6269 0.2010 0.5582 0.065 Uiso 0.25 1 calc PR A 2
Cl3 Cl 0.89456(18) 0.50632(11) 1.04897(19) 0.1175(10) Uani 0.849(4) 1 d PD B 1
Cl4 Cl 0.88942(16) 0.57953(14) 0.9463(2) 0.1246(10) Uani 0.849(4) 1 d PD B 1
C59 C 0.8615(7) 0.5548(8) 0.9839(12) 0.253(13) Uani 0.849(4) 1 d PD B 1
H59C H 0.8206 0.5419 0.9397 0.304 Uiso 0.849(4) 1 calc PR B 1
H59D H 0.8567 0.5852 1.0077 0.304 Uiso 0.849(4) 1 calc PR B 1
Cl3B Cl 0.8607(9) 0.4854(6) 1.0010(11) 0.1175(10) Uani 0.151(4) 1 d PD B 2
Cl4B Cl 0.9130(9) 0.5739(8) 0.9904(11) 0.1246(10) Uani 0.151(4) 1 d PD B 2
C59B C 0.863(3) 0.527(2) 0.947(2) 0.253(13) Uani 0.151(4) 1 d PD B 2
H59A H 0.8229 0.5442 0.9109 0.304 Uiso 0.151(4) 1 calc PR B 2
H59B H 0.8684 0.5055 0.9156 0.304 Uiso 0.151(4) 1 calc PR B 2
Cl5 Cl 0.5000 0.18088(10) 0.2500 0.1401(16) Uani 1 2 d S . .
Cl6 Cl 0.5000 0.06661(9) 0.2500 0.0946(8) Uani 1 2 d S . .
C60 C 0.5351(5) 0.1228(5) 0.3185(6) 0.067(2) Uani 0.50 1 d P . .
H60A H 0.5792 0.1226 0.3507 0.081 Uiso 0.50 1 calc PR . .
H60B H 0.5253 0.1226 0.3530 0.081 Uiso 0.50 1 calc PR . .

loop_
_atom_site_aniso_label
_atom_site_aniso_U_11
_atom_site_aniso_U_22
_atom_site_aniso_U_33
_atom_site_aniso_U_23
_atom_site_aniso_U_13
_atom_site_aniso_U_12
N1 0.0280(13) 0.0221(11) 0.0217(12) 0.0040(9) 0.0129(11) 0.0023(10)
N2 0.0245(13) 0.0264(12) 0.0269(13) 0.0025(10) 0.0143(11) 0.0013(10)
N3 0.0348(14) 0.0257(12) 0.0265(13) -0.0035(10) 0.0218(12) -0.0047(10)
N4 0.0312(13) 0.0221(11) 0.0245(12) -0.0007(9) 0.0196(11) -0.0025(10)
B1 0.0260(16) 0.0238(15) 0.0243(16) 0.0024(12) 0.0150(14) -0.0001(12)
B2 0.0286(16) 0.0243(14) 0.0210(15) -0.0048(11) 0.0157(14) -0.0060(12)
B3 0.0339(17) 0.0250(15) 0.044(2) 0.0060(13) 0.0315(17) -0.0010(13)
B4 0.0239(15) 0.0225(15) 0.0250(16) 0.0011(12) 0.0108(14) -0.0024(12)
B5 0.045(2) 0.0216(14) 0.0391(19) 0.0013(13) 0.0346(18) -0.0042(13)
B6 0.0222(16) 0.0240(15) 0.043(2) -0.0062(13) 0.0178(15) -0.0059(12)
B7 0.041(2) 0.0305(17) 0.0210(16) 0.0032(13) 0.0156(15) 0.0045(15)
B8 0.047(2) 0.0301(16) 0.0314(17) 0.0075(14) 0.0305(17) 0.0056(15)
B9 0.0271(16) 0.0199(14) 0.0400(19) 0.0005(13) 0.0221(15) -0.0026(12)
B10 0.0401(18) 0.0170(13) 0.0217(15) -0.0020(11) 0.0199(15) -0.0042(12)
B11 0.0298(17) 0.0226(15) 0.046(2) -0.0044(13) 0.0283(17) -0.0065(12)
B12 0.0305(18) 0.0312(17) 0.0252(17) -0.0043(13) 0.0103(15) -0.0006(14)
C1 0.0372(18) 0.0256(14) 0.0218(14) 0.0069(11) 0.0164(14) 0.0054(13)
C2 0.0297(16) 0.0267(14) 0.0242(15) 0.0064(11) 0.0153(13) 0.0080(12)
C3 0.0355(18) 0.0376(18) 0.0326(17) 0.0075(13) 0.0198(16) 0.0110(14)
C4 0.048(2) 0.0359(17) 0.0393(19) 0.0077(15) 0.0269(18) 0.0150(16)
C5 0.060(3) 0.0308(17) 0.0336(18) 0.0032(14) 0.0284(19) 0.0122(16)
C6 0.046(2) 0.0262(16) 0.0263(16) 0.0033(12) 0.0202(16) 0.0035(14)
C7 0.0294(16) 0.0149(12) 0.0272(15) 0.0027(10) 0.0123(14) -0.0021(11)
C8 0.0374(18) 0.0263(14) 0.0316(17) 0.0039(12) 0.0196(15) -0.0040(13)
C9 0.041(2) 0.0380(18) 0.052(2) 0.0082(16) 0.0293(19) -0.0094(15)
C10 0.0321(18) 0.0386(18) 0.041(2) 0.0067(15) 0.0157(17) -0.0120(15)
C11 0.0316(17) 0.0312(16) 0.0332(18) 0.0054(13) 0.0119(15) -0.0085(13)
C12 0.0301(16) 0.0235(13) 0.0289(16) 0.0024(12) 0.0136(14) -0.0052(12)
C13 0.0220(15) 0.0280(14) 0.0367(17) 0.0036(12) 0.0149(14) 0.0037(11)
C14 0.042(2) 0.058(2) 0.056(2) -0.0051(19) 0.036(2) -0.0033(18)
C15 0.050(3) 0.063(3) 0.085(4) -0.010(2) 0.053(3) -0.010(2)
C16 0.0267(18) 0.046(2) 0.078(3) -0.014(2) 0.025(2) -0.0059(16)
C17 0.0338(19) 0.0309(17) 0.045(2) 0.0026(15) 0.0039(17) 0.0031(14)
C18 0.0340(18) 0.0298(16) 0.0360(18) 0.0084(13) 0.0135(16) 0.0000(13)
C19 0.0300(16) 0.0263(14) 0.0245(14) -0.0048(11) 0.0142(13) -0.0040(12)
C20 0.0306(15) 0.0244(13) 0.0219(14) -0.0043(11) 0.0158(13) -0.0020(11)
C21 0.0350(17) 0.0277(14) 0.0224(15) -0.0045(11) 0.0137(14) -0.0024(12)
C22 0.0369(18) 0.0245(14) 0.0310(17) -0.0036(12) 0.0149(15) 0.0008(12)
C23 0.0372(19) 0.0351(17) 0.0389(19) -0.0101(14) 0.0205(16) 0.0012(14)
C24 0.0365(18) 0.0369(17) 0.0293(16) -0.0064(13) 0.0204(15) 0.0004(14)
C25 0.050(2) 0.0309(15) 0.0396(18) -0.0010(13) 0.0369(18) 0.0001(14)
C26 0.073(3) 0.0345(17) 0.0360(18) -0.0077(14) 0.038(2) -0.0135(17)
C27 0.088(3) 0.044(2) 0.043(2) -0.0053(17) 0.048(2) -0.008(2)
C28 0.096(4) 0.051(2) 0.081(4) 0.002(2) 0.080(3) -0.002(2)
C29 0.069(3) 0.064(3) 0.082(4) 0.010(2) 0.066(3) 0.003(2)
C30 0.043(2) 0.051(2) 0.052(2) 0.0062(18) 0.037(2) 0.0012(17)
C31 0.0311(15) 0.0195(12) 0.0256(14) 0.0000(10) 0.0198(13) -0.0033(11)
C32 0.0339(16) 0.0247(13) 0.0259(15) -0.0013(11) 0.0181(14) -0.0049(12)
C33 0.050(2) 0.0341(17) 0.0267(16) 0.0006(13) 0.0233(16) -0.0073(15)
C34 0.061(2) 0.0362(17) 0.046(2) 0.0007(15) 0.044(2) -0.0085(16)
C35 0.0414(19) 0.0388(18) 0.0396(19) 0.0047(14) 0.0279(17) -0.0085(15)
C36 0.0318(17) 0.0321(16) 0.0294(16) 0.0004(12) 0.0181(14) -0.0067(12)
C37 0.0209(13) 0.0226(12) 0.0201(13) 0.0010(10) 0.0123(12) -0.0012(10)
C38 0.0265(14) 0.0218(12) 0.0253(14) -0.0032(10) 0.0186(13) -0.0070(10)
N5A 0.0180(11) 0.0222(11) 0.0213(11) -0.0012(9) 0.0126(10) -0.0008(9)
N6A 0.0194(11) 0.0227(11) 0.0223(11) -0.0021(9) 0.0133(10) -0.0029(9)
B13A 0.0208(15) 0.0220(11) 0.0200(11) -0.0003(9) 0.0132(13) -0.0004(12)
B14A 0.0306(16) 0.0240(14) 0.0327(16) -0.0033(12) 0.0244(15) -0.0039(12)
B15A 0.0270(15) 0.0355(17) 0.0312(16) 0.0064(14) 0.0221(14) 0.0052(13)
B16A 0.0308(17) 0.0369(18) 0.0362(18) -0.0151(15) 0.0256(15) -0.0106(14)
B17A 0.0347(18) 0.0215(14) 0.051(2) 0.0083(14) 0.0323(18) 0.0042(13)
B18A 0.0209(14) 0.0427(19) 0.0230(14) 0.0024(13) 0.0142(13) 0.0032(13)
C39A 0.0200(13) 0.0242(13) 0.0200(13) 0.0041(10) 0.0127(12) 0.0015(10)
C40A 0.0228(14) 0.0237(12) 0.0200(13) 0.0023(10) 0.0146(12) 0.0004(11)
C41A 0.0227(14) 0.0265(14) 0.0237(14) 0.0011(11) 0.0146(12) -0.0016(11)
C42A 0.0237(14) 0.0344(15) 0.0276(14) 0.0016(12) 0.0177(13) -0.0045(12)
C43A 0.0284(15) 0.0358(15) 0.0370(17) 0.0034(13) 0.0261(15) 0.0026(12)
C44A 0.0257(14) 0.0264(14) 0.0260(14) -0.0013(11) 0.0174(13) 0.0010(11)
C45A 0.0186(13) 0.0212(13) 0.0267(14) -0.0041(10) 0.0153(12) 0.0001(10)
C46A 0.0241(15) 0.0278(15) 0.0364(17) 0.0030(13) 0.0115(14) 0.0026(12)
C47A 0.0286(18) 0.0213(15) 0.073(3) -0.0015(16) 0.0174(19) 0.0038(13)
C48A 0.0304(18) 0.0323(17) 0.070(3) -0.0231(17) 0.0278(19) -0.0073(14)
C49A 0.0337(16) 0.0416(18) 0.0328(16) -0.0156(14) 0.0206(14) -0.0085(14)
C50A 0.0287(15) 0.0324(15) 0.0271(15) -0.0038(12) 0.0191(13) -0.0046(12)
C51A 0.0288(15) 0.0249(14) 0.0274(15) -0.0076(11) 0.0208(13) -0.0081(11)
C52A 0.062(2) 0.0231(14) 0.0456(19) -0.0011(13) 0.0444(19) -0.0036(14)
C53A 0.105(4) 0.0210(15) 0.082(3) -0.0061(16) 0.083(3) -0.0078(18)
C54A 0.089(3) 0.037(2) 0.086(3) -0.038(2) 0.075(3) -0.037(2)
C55A 0.052(2) 0.068(3) 0.051(2) -0.039(2) 0.040(2) -0.029(2)
C56A 0.0339(17) 0.0439(18) 0.0319(17) -0.0134(14) 0.0223(15) -0.0103(14)
C57A 0.0197(13) 0.0207(10) 0.0193(10) -0.0020(8) 0.0124(11) -0.0017(10)
Cl1 0.0620(16) 0.129(3) 0.110(3) 0.023(2) 0.0646(18) 0.0266(17)
Cl2A 0.044(3) 0.096(6) 0.080(3) 0.040(5) 0.039(3) 0.008(3)
Cl2B 0.044(3) 0.096(6) 0.080(3) 0.040(5) 0.039(3) 0.008(3)
C58 0.055(4) 0.094(6) 0.031(3) -0.008(4) 0.036(4) 0.006(4)
Cl3 0.165(3) 0.0946(16) 0.114(2) 0.0143(14) 0.100(2) 0.0220(17)
Cl4 0.131(2) 0.164(2) 0.0950(19) 0.0059(18) 0.0802(19) -0.0394(19)
C59 0.177(13) 0.30(2) 0.39(3) 0.24(2) 0.234(18) 0.110(14)
Cl3B 0.165(3) 0.0946(16) 0.114(2) 0.0143(14) 0.100(2) 0.0220(17)
Cl4B 0.131(2) 0.164(2) 0.0950(19) 0.0059(18) 0.0802(19) -0.0394(19)
C59B 0.177(13) 0.30(2) 0.39(3) 0.24(2) 0.234(18) 0.110(14)
Cl5 0.218(4) 0.0563(12) 0.290(5) 0.000 0.229(4) 0.000
Cl6 0.0710(13) 0.0628(12) 0.136(2) 0.000 0.0609(15) 0.000
C60 0.048(5) 0.086(6) 0.092(6) 0.003(7) 0.055(5) 0.007(5)

loop_
_atom_type_symbol
_atom_type_description
_atom_type_scat_dispersion_real
_atom_type_scat_dispersion_imag
_atom_type_scat_source
C C 0.0033 0.0016 'International Tables Vol C Tables 4.2.6.8 and 6.1.1.4'
H H 0.0000 0.0000 'International Tables Vol C Tables 4.2.6.8 and 6.1.1.4'
B B 0.0013 0.0007 'International Tables Vol C Tables 4.2.6.8 and 6.1.1.4'
Cl Cl 0.1484 0.1585 'International Tables Vol C Tables 4.2.6.8 and 6.1.1.4'
N N 0.0061 0.0033 'International Tables Vol C Tables 4.2.6.8 and 6.1.1.4'

loop_
_geom_angle_atom_site_label_1
_geom_angle_atom_site_label_2
_geom_angle_atom_site_label_3
_geom_angle
_geom_angle_site_symmetry_1
_geom_angle_site_symmetry_3
C1 N1 C7 117.5(3) . .
C1 N1 B1 108.9(3) . .
C7 N1 B1 133.6(3) . .
C2 N2 C13 118.9(3) . .
C2 N2 B1 108.0(3) . .
C13 N2 B1 133.1(3) . .
C19 N3 B2 108.8(3) . .
C19 N3 C25 118.5(3) . .
B2 N3 C25 132.7(3) . .
C20 N4 B2 108.5(3) . .
C20 N4 C31 117.3(2) . .
B2 N4 C31 134.2(3) . .
N1 B1 N2 105.5(3) . .
N1 B1 C37 127.5(3) . .
N2 B1 C37 126.8(3) . .
N3 B2 N4 105.7(3) . .
N3 B2 C38 126.7(3) . .
N4 B2 C38 127.3(3) . .
C37 B3 B9 105.3(2) . .
C37 B3 B7 59.4(2) . .
B9 B3 B7 108.0(2) . .
C37 B3 B8 105.8(2) . .
B9 B3 B8 60.4(2) . .
B7 B3 B8 59.7(2) . .
C37 B3 B4 58.52(19) . .
B9 B3 B4 60.1(2) . .
B7 B3 B4 108.0(2) . .
B8 B3 B4 108.5(2) . .
C37 B3 H3 124.1 . .
B9 B3 H3 122.2 . .
B7 B3 H3 121.6 . .
B8 B3 H3 121.8 . .
B4 B3 H3 121.5 . .
C37 B4 B5 59.5(2) . .
C37 B4 B10 105.4(3) . .
B5 B4 B10 59.3(2) . .
C37 B4 B9 105.0(2) . .
B5 B4 B9 107.2(2) . .
B10 B4 B9 59.9(2) . .
C37 B4 B3 58.85(19) . .
B5 B4 B3 107.8(3) . .
B10 B4 B3 107.3(3) . .
B9 B4 B3 59.3(2) . .
C37 B4 H4 123.9 . .
B5 B4 H4 121.8 . .
B10 B4 H4 122.6 . .
B9 B4 H4 122.8 . .
B3 B4 H4 122.0 . .
C37 B5 B10 105.7(2) . .
C37 B5 B6 59.68(19) . .
B10 B5 B6 107.6(3) . .
C37 B5 B11 105.8(3) . .
B10 B5 B11 60.0(2) . .
B6 B5 B11 59.5(2) . .
C37 B5 B4 58.78(18) . .
B10 B5 B4 60.4(2) . .
B6 B5 B4 108.3(3) . .
B11 B5 B4 108.4(3) . .
C37 B5 H5 123.8 . .
B10 B5 H5 122.2 . .
B6 B5 H5 121.6 . .
B11 B5 H5 122.2 . .
B4 B5 H5 121.2 . .
C37 B6 B11 106.1(2) . .
C37 B6 B5 59.18(19) . .
B11 B6 B5 60.3(2) . .
C37 B6 B12 106.0(3) . .
B11 B6 B12 60.3(2) . .
B5 B6 B12 108.6(3) . .
C37 B6 B7 59.0(2) . .
B11 B6 B7 108.6(3) . .
B5 B6 B7 108.3(3) . .
B12 B6 B7 60.3(2) . .
C37 B6 H6 123.9 . .
B11 B6 H6 121.8 . .
B5 B6 H6 121.2 . .
B12 B6 H6 121.8 . .
B7 B6 H6 121.3 . .
C37 B7 B8 105.8(3) . .
C37 B7 B3 58.89(19) . .
B8 B7 B3 60.2(2) . .
C37 B7 B6 59.3(2) . .
B8 B7 B6 107.2(2) . .
B3 B7 B6 107.6(3) . .
C37 B7 B12 105.9(3) . .
B8 B7 B12 59.3(2) . .
B3 B7 B12 107.6(3) . .
B6 B7 B12 59.8(2) . .
C37 B7 H7 123.6 . .
B8 B7 H7 122.5 . .
B3 B7 H7 121.7 . .
B6 B7 H7 121.8 . .
B12 B7 H7 122.5 . .
C38 B8 B12 59.1(2) . .
C38 B8 B7 106.1(3) . .
B12 B8 B7 61.0(2) . .
C38 B8 B3 105.2(2) . .
B12 B8 B3 108.7(3) . .
B7 B8 B3 60.1(2) . .
C38 B8 B9 58.34(18) . .
B12 B8 B9 107.5(3) . .
B7 B8 B9 107.5(3) . .
B3 B8 B9 59.5(2) . .
C38 B8 H8 124.1 . .
B12 B8 H8 121.0 . .
B7 B8 H8 121.8 . .
B3 B8 H8 122.2 . .
B9 B8 H8 122.4 . .
C38 B9 B3 106.3(3) . .
C38 B9 B10 59.34(18) . .
B3 B9 B10 108.2(2) . .
C38 B9 B4 106.4(2) . .
B3 B9 B4 60.6(2) . .
B10 B9 B4 59.79(19) . .
C38 B9 B8 59.2(2) . .
B3 B9 B8 60.0(2) . .
B10 B9 B8 108.1(3) . .
B4 B9 B8 108.5(3) . .
C38 B9 H9 123.4 . .
B3 B9 H9 121.9 . .
B10 B9 H9 121.6 . .
B4 B9 H9 121.8 . .
B8 B9 H9 121.4 . .
C38 B10 B5 106.5(3) . .
C38 B10 B11 59.40(19) . .
B5 B10 B11 60.4(2) . .
C38 B10 B4 106.1(3) . .
B5 B10 B4 60.26(19) . .
B11 B10 B4 108.7(3) . .
C38 B10 B9 58.53(19) . .
B5 B10 B9 108.3(2) . .
B11 B10 B9 107.8(3) . .
B4 B10 B9 60.3(2) . .
C38 B10 H10 123.7 . .
B5 B10 H10 121.7 . .
B11 B10 H10 121.3 . .
B4 B10 H10 121.7 . .
B9 B10 H10 121.8 . .
C38 B11 B6 105.9(3) . .
C38 B11 B10 59.39(19) . .
B6 B11 B10 107.9(2) . .
C38 B11 B5 105.8(2) . .
B6 B11 B5 60.2(2) . .
B10 B11 B5 59.6(2) . .
C38 B11 B12 58.9(2) . .
B6 B11 B12 60.6(2) . .
B10 B11 B12 108.3(3) . .
B5 B11 B12 108.8(2) . .
C38 B11 H11 123.9 . .
B6 B11 H11 121.9 . .
B10 B11 H11 121.6 . .
B5 B11 H11 122.0 . .
B12 B11 H11 121.1 . .
C38 B12 B8 59.5(2) . .
C38 B12 B11 59.2(2) . .
B8 B12 B11 108.3(3) . .
C38 B12 B6 104.9(3) . .
B8 B12 B6 107.6(3) . .
B11 B12 B6 59.0(2) . .
C38 B12 B7 105.5(3) . .
B8 B12 B7 59.7(2) . .
B11 B12 B7 107.3(3) . .
B6 B12 B7 59.9(2) . .
C38 B12 H12 123.9 . .
B8 B12 H12 121.3 . .
B11 B12 H12 121.9 . .
B6 B12 H12 122.9 . .
B7 B12 H12 122.5 . .
C2 C1 C6 122.0(3) . .
C2 C1 N1 108.2(3) . .
C6 C1 N1 129.9(3) . .
C1 C2 N2 109.4(3) . .
C1 C2 C3 121.0(3) . .
N2 C2 C3 129.5(3) . .
C4 C3 C2 117.3(4) . .
C4 C3 H3A 121.4 . .
C2 C3 H3A 121.4 . .
C3 C4 C5 121.4(3) . .
C3 C4 H4A 119.3 . .
C5 C4 H4A 119.3 . .
C6 C5 C4 121.3(3) . .
C6 C5 H5A 119.3 . .
C4 C5 H5A 119.3 . .
C1 C6 C5 117.0(4) . .
C1 C6 H6A 121.5 . .
C5 C6 H6A 121.5 . .
C8 C7 C12 120.5(3) . .
C8 C7 N1 120.8(3) . .
C12 C7 N1 118.6(3) . .
C9 C8 C7 119.4(3) . .
C9 C8 H8A 120.3 . .
C7 C8 H8A 120.3 . .
C8 C9 C10 120.3(4) . .
C8 C9 H9A 119.8 . .
C10 C9 H9A 119.8 . .
C11 C10 C9 120.4(4) . .
C11 C10 H10A 119.8 . .
C9 C10 H10A 119.8 . .
C10 C11 C12 120.2(4) . .
C10 C11 H11A 119.9 . .
C12 C11 H11A 119.9 . .
C11 C12 C7 119.1(4) . .
C11 C12 H12A 120.4 . .
C7 C12 H12A 120.4 . .
C18 C13 C14 120.2(4) . .
C18 C13 N2 120.3(3) . .
C14 C13 N2 119.5(3) . .
C13 C14 C15 120.0(4) . .
C13 C14 H14 120.0 . .
C15 C14 H14 120.0 . .
C14 C15 C16 119.9(4) . .
C14 C15 H15 120.0 . .
C16 C15 H15 120.0 . .
C15 C16 C17 119.6(4) . .
C15 C16 H16 120.2 . .
C17 C16 H16 120.2 . .
C18 C17 C16 119.7(4) . .
C18 C17 H17 120.2 . .
C16 C17 H17 120.2 . .
C17 C18 C13 120.6(4) . .
C17 C18 H18 119.7 . .
C13 C18 H18 119.7 . .
C24 C19 N3 130.7(3) . .
C24 C19 C20 120.7(3) . .
N3 C19 C20 108.6(3) . .
C21 C20 C19 121.4(3) . .
C21 C20 N4 130.3(3) . .
C19 C20 N4 108.3(3) . .
C20 C21 C22 117.5(3) . .
C20 C21 H21 121.3 . .
C22 C21 H21 121.3 . .
C23 C22 C21 121.2(3) . .
C23 C22 H22 119.4 . .
C21 C22 H22 119.4 . .
C22 C23 C24 121.8(3) . .
C22 C23 H23 119.1 . .
C24 C23 H23 119.1 . .
C19 C24 C23 117.5(3) . .
C19 C24 H24 121.2 . .
C23 C24 H24 121.2 . .
C26 C25 C30 120.3(3) . .
C26 C25 N3 120.1(3) . .
C30 C25 N3 119.6(3) . .
C25 C26 C27 118.9(4) . .
C25 C26 H26 120.6 . .
C27 C26 H26 120.6 . .
C28 C27 C26 120.3(4) . .
C28 C27 H27 119.8 . .
C26 C27 H27 119.8 . .
C27 C28 C29 121.2(4) . .
C27 C28 H28 119.4 . .
C29 C28 H28 119.4 . .
C28 C29 C30 119.3(5) . .
C28 C29 H29 120.4 . .
C30 C29 H29 120.4 . .
C25 C30 C29 120.1(4) . .
C25 C30 H30 120.0 . .
C29 C30 H30 120.0 . .
C36 C31 C32 120.7(3) . .
C36 C31 N4 119.6(3) . .
C32 C31 N4 119.6(3) . .
C31 C32 C33 119.5(3) . .
C31 C32 H32 120.2 . .
C33 C32 H32 120.2 . .
C34 C33 C32 120.5(3) . .
C34 C33 H33 119.7 . .
C32 C33 H33 119.7 . .
C33 C34 C35 119.7(3) . .
C33 C34 H34 120.1 . .
C35 C34 H34 120.1 . .
C34 C35 C36 120.0(4) . .
C34 C35 H35 120.0 . .
C36 C35 H35 120.0 . .
C31 C36 C35 119.4(3) . .
C31 C36 H36 120.3 . .
C35 C36 H36 120.3 . .
B1 C37 B4 117.1(2) . .
B1 C37 B3 120.6(2) . .
B4 C37 B3 62.6(2) . .
B1 C37 B5 116.8(2) . .
B4 C37 B5 61.7(2) . .
B3 C37 B5 112.5(2) . .
B1 C37 B7 121.5(2) . .
B4 C37 B7 113.2(2) . .
B3 C37 B7 61.7(2) . .
B5 C37 B7 112.2(2) . .
B1 C37 B6 119.7(3) . .
B4 C37 B6 111.9(2) . .
B3 C37 B6 111.8(2) . .
B5 C37 B6 61.1(2) . .
B7 C37 B6 61.7(2) . .
B2 C38 B9 117.2(2) . .
B2 C38 B12 122.1(2) . .
B9 C38 B12 112.7(2) . .
B2 C38 B10 115.7(2) . .
B9 C38 B10 62.1(2) . .
B12 C38 B10 112.3(3) . .
B2 C38 B11 118.8(2) . .
B9 C38 B11 112.2(2) . .
B12 C38 B11 62.0(2) . .
B10 C38 B11 61.2(2) . .
B2 C38 B8 121.5(3) . .
B9 C38 B8 62.4(2) . .
B12 C38 B8 61.3(2) . .
B10 C38 B8 112.9(2) . .
B11 C38 B8 112.0(3) . .
C39A N5A B13A 109.3(2) . .
C39A N5A C45A 116.8(2) . .
B13A N5A C45A 133.8(2) . .
C40A N6A C51A 116.9(2) . .
C40A N6A B13A 108.1(2) . .
C51A N6A B13A 135.0(2) . .
N5A B13A N6A 105.7(2) . .
N5A B13A C57A 127.5(3) . .
N6A B13A C57A 126.8(3) . .
C57A B14A B18A 58.07(19) . .
C57A B14A B14A 105.09(19) . 2_655
B18A B14A B14A 109.1(2) . 2_655
C57A B14A B15A 105.1(2) . 2_655
B18A B14A B15A 60.81(19) . 2_655
B14A B14A B15A 60.6(2) 2_655 2_655
C57A B14A B15A 58.86(19) . .
B18A B14A B15A 107.7(2) . .
B14A B14A B15A 59.7(2) 2_655 .
B15A B14A B15A 108.1(2) 2_655 .
C57A B14A H14A 124.8 . .
B18A B14A H14A 121.3 . .
B14A B14A H14A 121.8 2_655 .
B15A B14A H14A 121.8 2_655 .
B15A B14A H14A 121.8 . .
C57A B15A B14A 105.6(2) . 2_655
C57A B15A B16A 59.12(19) . .
B14A B15A B16A 107.9(2) 2_655 .
C57A B15A B14A 59.53(18) . .
B14A B15A B14A 59.7(2) 2_655 .
B16A B15A B14A 108.4(2) . .
C57A B15A B18A 105.1(2) . 2_655
B14A B15A B18A 59.56(18) 2_655 2_655
B16A B15A B18A 59.82(19) . 2_655
B14A B15A B18A 107.3(2) . 2_655
C57A B15A H15A 123.8 . .
B14A B15A H15A 122.4 2_655 .
B16A B15A H15A 121.4 . .
B14A B15A H15A 121.5 . .
B18A B15A H15A 122.8 2_655 .
C57A B16A B17A 105.1(2) . 2_655
C57A B16A B18A 105.6(2) . 2_655
B17A B16A B18A 60.3(2) 2_655 2_655
C57A B16A B15A 59.20(18) . .
B17A B16A B15A 108.6(2) 2_655 .
B18A B16A B15A 60.3(2) 2_655 .
C57A B16A B17A 58.02(19) . .
B17A B16A B17A 60.0(2) 2_655 .
B18A B16A B17A 107.9(2) 2_655 .
B15A B16A B17A 107.5(2) . .
C57A B16A H16A 124.4 . .
B17A B16A H16A 122.0 2_655 .
B18A B16A H16A 121.9 2_655 .
B15A B16A H16A 121.2 . .
B17A B16A H16A 122.1 . .
C57A B17A B16A 105.5(2) . 2_655
C57A B17A B17A 105.4(2) . 2_655
B16A B17A B17A 60.8(2) 2_655 2_655
C57A B17A B18A 58.43(19) . .
B16A B17A B18A 60.2(2) 2_655 .
B17A B17A B18A 108.5(2) 2_655 .
C57A B17A B16A 59.3(2) . .
B16A B17A B16A 107.9(2) 2_655 .
B17A B17A B16A 59.2(2) 2_655 .
B18A B17A B16A 107.6(2) . .
C57A B17A H17A 124.2 . .
B16A B17A H17A 121.8 2_655 .
B17A B17A H17A 122.0 2_655 .
B18A B17A H17A 121.6 . .
B16A B17A H17A 121.9 . .
C57A B18A B14A 60.43(18) . .
C57A B18A B16A 105.2(2) . 2_655
B14A B18A B16A 107.9(2) . 2_655
C57A B18A B17A 58.77(19) . .
B14A B18A B17A 108.8(2) . .
B16A B18A B17A 59.5(2) 2_655 .
C57A B18A B15A 106.0(2) . 2_655
B14A B18A B15A 59.6(2) . 2_655
B16A B18A B15A 59.8(2) 2_655 2_655
B17A B18A B15A 107.5(2) . 2_655
C57A B18A H18A 123.5 . .
B14A B18A H18A 120.9 . .
B16A B18A H18A 122.7 2_655 .
B17A B18A H18A 121.7 . .
B15A B18A H18A 122.5 2_655 .
C44A C39A C40A 121.1(3) . .
C44A C39A N5A 131.0(3) . .
C40A C39A N5A 107.8(3) . .
C41A C40A C39A 121.0(3) . .
C41A C40A N6A 130.0(3) . .
C39A C40A N6A 109.1(3) . .
C40A C41A C42A 117.3(3) . .
C40A C41A H41A 121.4 . .
C42A C41A H41A 121.4 . .
C43A C42A C41A 121.4(3) . .
C43A C42A H42A 119.3 . .
C41A C42A H42A 119.3 . .
C42A C43A C44A 121.2(3) . .
C42A C43A H43A 119.4 . .
C44A C43A H43A 119.4 . .
C39A C44A C43A 118.0(3) . .
C39A C44A H44A 121.0 . .
C43A C44A H44A 121.0 . .
C46A C45A C50A 120.7(3) . .
C46A C45A N5A 120.0(3) . .
C50A C45A N5A 119.2(3) . .
C45A C46A C47A 120.0(3) . .
C45A C46A H46A 120.0 . .
C47A C46A H46A 120.0 . .
C46A C47A C48A 120.0(3) . .
C46A C47A H47A 120.0 . .
C48A C47A H47A 120.0 . .
C49A C48A C47A 119.7(3) . .
C49A C48A H48A 120.1 . .
C47A C48A H48A 120.1 . .
C48A C49A C50A 120.6(3) . .
C48A C49A H49A 119.7 . .
C50A C49A H49A 119.7 . .
C45A C50A C49A 118.9(3) . .
C45A C50A H50A 120.5 . .
C49A C50A H50A 120.5 . .
C56A C51A C52A 121.2(3) . .
C56A C51A N6A 119.7(3) . .
C52A C51A N6A 119.0(3) . .
C51A C52A C53A 117.8(4) . .
C51A C52A H52A 121.1 . .
C53A C52A H52A 121.1 . .
C54A C53A C52A 121.7(4) . .
C54A C53A H53A 119.1 . .
C52A C53A H53A 119.1 . .
C55A C54A C53A 119.8(3) . .
C55A C54A H54A 120.1 . .
C53A C54A H54A 120.1 . .
C54A C55A C56A 120.8(4) . .
C54A C55A H55A 119.6 . .
C56A C55A H55A 119.6 . .
C51A C56A C55A 118.7(4) . .
C51A C56A H56A 120.6 . .
C55A C56A H56A 120.6 . .
B13A C57A B18A 117.7(3) . .
B13A C57A B17A 117.8(2) . .
B18A C57A B17A 62.8(2) . .
B13A C57A B16A 119.1(2) . .
B18A C57A B16A 113.9(2) . .
B17A C57A B16A 62.7(2) . .
B13A C57A B15A 119.5(3) . .
B18A C57A B15A 112.8(2) . .
B17A C57A B15A 113.4(2) . .
B16A C57A B15A 61.7(2) . .
B13A C57A B14A 119.4(2) . .
B18A C57A B14A 61.5(2) . .
B17A C57A B14A 112.9(2) . .
B16A C57A B14A 112.2(2) . .
B15A C57A B14A 61.6(2) . .
Cl1 C58 Cl2B 113.4(6) . .
Cl1 C58 Cl2A 111.9(6) . .
Cl2B C58 Cl2A 17.0(4) . .
Cl1 C58 H58A 109.2 . .
Cl2B C58 H58A 93.4 . .
Cl2A C58 H58A 109.2 . .
Cl1 C58 H58B 109.2 . .
Cl2B C58 H58B 121.8 . .
Cl2A C58 H58B 109.2 . .
H58A C58 H58B 107.9 . .
Cl1 C58 H58C 108.9 . .
Cl2B C58 H58C 108.9 . .
Cl2A C58 H58C 123.3 . .
H58A C58 H58C 17.7 . .
H58B C58 H58C 92.0 . .
Cl1 C58 H58D 108.9 . .
Cl2B C58 H58D 108.9 . .
Cl2A C58 H58D 94.4 . .
H58A C58 H58D 122.3 . .
H58B C58 H58D 17.1 . .
H58C C58 H58D 107.7 . .
Cl4 C59 Cl3 122.4(8) . .
Cl4 C59 H59C 106.7 . .
Cl3 C59 H59C 106.7 . .
Cl4 C59 H59D 106.7 . .
Cl3 C59 H59D 106.7 . .
H59C C59 H59D 106.6 . .
Cl3B C59B Cl4B 118(2) . .
Cl3B C59B H59A 107.7 . .
Cl4B C59B H59A 107.7 . .
Cl3B C59B H59B 107.7 . .
Cl4B C59B H59B 107.7 . .
H59A C59B H59B 107.1 . .
C60 Cl5 C60 78.1(7) 2_655 .
C60 Cl6 C60 79.9(7) . 2_655
Cl6 C60 Cl5 101.0(5) . .
Cl6 C60 H60A 111.6 . .
Cl5 C60 H60A 111.6 . .
Cl6 C60 H60B 111.6 . .
Cl5 C60 H60B 111.6 . .
H60A C60 H60B 109.4 . .

loop_
_geom_bond_atom_site_label_1
_geom_bond_atom_site_label_2
_geom_bond_distance
_geom_bond_site_symmetry_2
N1 C1 1.398(4) .
N1 C7 1.427(4) .
N1 B1 1.433(4) .
N2 C2 1.394(4) .
N2 C13 1.422(4) .
N2 B1 1.442(4) .
N3 C19 1.397(4) .
N3 B2 1.433(4) .
N3 C25 1.445(4) .
N4 C20 1.406(4) .
N4 B2 1.436(4) .
N4 C31 1.444(4) .
B1 C37 1.582(4) .
B2 C38 1.585(4) .
B3 C37 1.715(5) .
B3 B9 1.757(5) .
B3 B7 1.763(6) .
B3 B8 1.765(5) .
B3 B4 1.779(5) .
B3 H3 1.1200 .
B4 C37 1.709(5) .
B4 B5 1.759(5) .
B4 B10 1.762(4) .
B4 B9 1.771(5) .
B4 H4 1.1200 .
B5 C37 1.722(4) .
B5 B10 1.742(5) .
B5 B6 1.756(6) .
B5 B11 1.757(5) .
B5 H5 1.1200 .
B6 C37 1.731(4) .
B6 B11 1.742(5) .
B6 B12 1.770(6) .
B6 B7 1.772(6) .
B6 H6 1.1200 .
B7 C37 1.724(5) .
B7 B8 1.757(6) .
B7 B12 1.779(5) .
B7 H7 1.1200 .
B8 C38 1.719(4) .
B8 B12 1.750(6) .
B8 B9 1.773(6) .
B8 H8 1.1200 .
B9 C38 1.702(4) .
B9 B10 1.765(5) .
B9 H9 1.1200 .
B10 C38 1.717(4) .
B10 B11 1.748(5) .
B10 H10 1.1200 .
B11 C38 1.717(5) .
B11 B12 1.765(6) .
B11 H11 1.1200 .
B12 C38 1.712(5) .
B12 H12 1.1200 .
C1 C2 1.389(5) .
C1 C6 1.389(4) .
C2 C3 1.395(5) .
C3 C4 1.392(5) .
C3 H3A 0.9500 .
C4 C5 1.395(6) .
C4 H4A 0.9500 .
C5 C6 1.393(5) .
C5 H5A 0.9500 .
C6 H6A 0.9500 .
C7 C8 1.390(5) .
C7 C12 1.393(5) .
C8 C9 1.364(5) .
C8 H8A 0.9500 .
C9 C10 1.395(6) .
C9 H9A 0.9500 .
C10 C11 1.362(6) .
C10 H10A 0.9500 .
C11 C12 1.388(5) .
C11 H11A 0.9500 .
C12 H12A 0.9500 .
C13 C18 1.384(5) .
C13 C14 1.384(5) .
C14 C15 1.385(7) .
C14 H14 0.9500 .
C15 C16 1.390(7) .
C15 H15 0.9500 .
C16 C17 1.405(7) .
C16 H16 0.9500 .
C17 C18 1.370(6) .
C17 H17 0.9500 .
C18 H18 0.9500 .
C19 C24 1.380(5) .
C19 C20 1.400(5) .
C20 C21 1.378(4) .
C21 C22 1.387(5) .
C21 H21 0.9500 .
C22 C23 1.374(6) .
C22 H22 0.9500 .
C23 C24 1.385(5) .
C23 H23 0.9500 .
C24 H24 0.9500 .
C25 C26 1.364(5) .
C25 C30 1.381(6) .
C26 C27 1.413(6) .
C26 H26 0.9500 .
C27 C28 1.342(7) .
C27 H27 0.9500 .
C28 C29 1.370(8) .
C28 H28 0.9500 .
C29 C30 1.388(6) .
C29 H29 0.9500 .
C30 H30 0.9500 .
C31 C36 1.377(4) .
C31 C32 1.378(4) .
C32 C33 1.392(5) .
C32 H32 0.9500 .
C33 C34 1.374(6) .
C33 H33 0.9500 .
C34 C35 1.387(6) .
C34 H34 0.9500 .
C35 C36 1.398(5) .
C35 H35 0.9500 .
C36 H36 0.9500 .
N5A C39A 1.399(4) .
N5A B13A 1.431(4) .
N5A C45A 1.435(4) .
N6A C40A 1.407(4) .
N6A C51A 1.423(4) .
N6A B13A 1.432(4) .
B13A C57A 1.587(3) .
B14A C57A 1.736(4) .
B14A B18A 1.754(5) .
B14A B14A 1.755(6) 2_655
B14A B15A 1.755(5) 2_655
B14A B15A 1.772(5) .
B14A H14A 1.1200 .
B15A C57A 1.724(4) .
B15A B14A 1.755(5) 2_655
B15A B16A 1.767(5) .
B15A B18A 1.776(5) 2_655
B15A H15A 1.1200 .
B16A C57A 1.722(4) .
B16A B17A 1.753(5) 2_655
B16A B18A 1.767(5) 2_655
B16A B17A 1.781(6) .
B16A H16A 1.1200 .
B17A C57A 1.700(4) .
B17A B16A 1.753(5) 2_655
B17A B17A 1.767(7) 2_655
B17A B18A 1.768(5) .
B17A H17A 1.1200 .
B18A C57A 1.694(5) .
B18A B16A 1.766(5) 2_655
B18A B15A 1.776(5) 2_655
B18A H18A 1.1200 .
C39A C44A 1.378(4) .
C39A C40A 1.394(3) .
C40A C41A 1.390(4) .
C41A C42A 1.393(4) .
C41A H41A 0.9500 .
C42A C43A 1.379(4) .
C42A H42A 0.9500 .
C43A C44A 1.383(4) .
C43A H43A 0.9500 .
C44A H44A 0.9500 .
C45A C46A 1.375(4) .
C45A C50A 1.378(4) .
C46A C47A 1.378(5) .
C46A H46A 0.9500 .
C47A C48A 1.380(6) .
C47A H47A 0.9500 .
C48A C49A 1.375(6) .
C48A H48A 0.9500 .
C49A C50A 1.390(4) .
C49A H49A 0.9500 .
C50A H50A 0.9500 .
C51A C56A 1.382(5) .
C51A C52A 1.385(5) .
C52A C53A 1.391(5) .
C52A H52A 0.9500 .
C53A C54A 1.361(7) .
C53A H53A 0.9500 .
C54A C55A 1.359(7) .
C54A H54A 0.9500 .
C55A C56A 1.391(5) .
C55A H55A 0.9500 .
C56A H56A 0.9500 .
Cl1 C58 1.667(9) .
Cl2A C58 1.741(14) .
Cl2B C58 1.689(14) .
C58 H58A 0.9900 .
C58 H58B 0.9900 .
C58 H58C 0.9900 .
C58 H58D 0.9900 .
Cl3 C59 1.641(10) .
Cl4 C59 1.635(9) .
C59 H59C 0.9900 .
C59 H59D 0.9900 .
Cl3B C59B 1.619(18) .
Cl4B C59B 1.622(19) .
C59B H59A 0.9900 .
C59B H59B 0.9900 .
Cl5 C60 1.861(11) 2_655
Cl5 C60 1.861(11) .
Cl6 C60 1.825(12) .
Cl6 C60 1.825(11) 2_655
C60 H60A 0.9900 .
C60 H60B 0.9900 .
